data_4331525
loop_
_publ_author_name
'Ke, Yanxiong'
'Collins, David J.'
'Zhou, Hong-Cai'

_publ_section_title
;
 Synthesis and Structure of Cuboctahedral and Anticuboctahedral Cages
 Containing 12 Quadruply Bonded Dimolybdenum Units
;
_journal_issue 12
_journal_name_full 'Inorganic Chemistry'
_journal_page_first 4154
_journal_page_last 4156
_journal_paper_doi 10.1021/ic050460z
_journal_volume 44
_journal_year 2005
_chemical_formula_moiety 'Mo24 24(C8 H4 O4)'
_chemical_formula_sum 'C192 H96 Mo24 O96'
_chemical_formula_weight 6241.25
_chemical_melting_point ?
_chemical_name_common none
_chemical_name_systematic
; 
 ? 
;
_space_group_IT_number 121
_symmetry_cell_setting tetragonal
_symmetry_space_group_name_Hall 'I -4 2'
_symmetry_space_group_name_H-M 'I -4 2 m'
_atom_sites_solution_hydrogens geom
_atom_sites_solution_primary direct
_atom_sites_solution_secondary difmap
_audit_creation_method SHELXL-97
_cell_angle_alpha 90.00
_cell_angle_beta 90.00
_cell_angle_gamma 90.00
_cell_formula_units_Z 8
_cell_length_a 46.622(3)
_cell_length_b 46.622(3)
_cell_length_c 43.695(5)
_cell_measurement_reflns_used 6746
_cell_measurement_temperature 293(2)
_cell_measurement_theta_max 17.28
_cell_measurement_theta_min 2.16
_cell_volume 94976(14)
_computing_cell_refinement 'Bruker SMART'
_computing_data_collection 'Bruker SMART'
_computing_data_reduction 'Bruker SAINT'
_computing_molecular_graphics 'Bruker SHELXTL'
_computing_publication_material 'Bruker SHELXTL'
_computing_structure_refinement 'SHELXL-97 (Sheldrick, 1997)'
_computing_structure_solution 'SHELXS-97 (Sheldrick, 1990)'
_diffrn_ambient_temperature 293(2)
_diffrn_measured_fraction_theta_full 0.993
_diffrn_measured_fraction_theta_max 0.993
_diffrn_measurement_device_type 'CCD area detector'
_diffrn_measurement_method 'phi and omega scans'
_diffrn_radiation_monochromator graphite
_diffrn_radiation_source 'fine-focus sealed tube'
_diffrn_radiation_type MoK\a
_diffrn_radiation_wavelength 0.71073
_diffrn_reflns_av_R_equivalents 0.1561
_diffrn_reflns_av_sigmaI/netI 0.0951
_diffrn_reflns_limit_h_max 38
_diffrn_reflns_limit_h_min -38
_diffrn_reflns_limit_k_max 38
_diffrn_reflns_limit_k_min -38
_diffrn_reflns_limit_l_max 34
_diffrn_reflns_limit_l_min -36
_diffrn_reflns_number 111274
_diffrn_reflns_theta_full 17.33
_diffrn_reflns_theta_max 17.33
_diffrn_reflns_theta_min 0.62
_diffrn_standards_decay_% none
_exptl_absorpt_coefficient_mu 0.652
_exptl_absorpt_correction_T_max 0.908
_exptl_absorpt_correction_T_min 0.746
_exptl_absorpt_correction_type empirical
_exptl_absorpt_process_details sadas
_exptl_crystal_colour orange
_exptl_crystal_density_diffrn 0.873
_exptl_crystal_density_meas ?
_exptl_crystal_density_method 'not measured'
_exptl_crystal_description rod
_exptl_crystal_F_000 24192
_exptl_crystal_size_max 0.45
_exptl_crystal_size_mid 0.13
_exptl_crystal_size_min 0.13
_refine_diff_density_max 0.384
_refine_diff_density_min -0.506
_refine_diff_density_rms 0.069
_refine_ls_abs_structure_details 'Flack H D (1983), Acta Cryst. A39, 876-881'
_refine_ls_abs_structure_Flack 0.09(5)
_refine_ls_extinction_method none
_refine_ls_goodness_of_fit_ref 0.949
_refine_ls_hydrogen_treatment mixed
_refine_ls_matrix_type full
_refine_ls_number_parameters 1303
_refine_ls_number_reflns 14914
_refine_ls_number_restraints 28
_refine_ls_restrained_S_all 0.949
_refine_ls_R_factor_all 0.0829
_refine_ls_R_factor_gt 0.0601
_refine_ls_shift/su_max 2.893
_refine_ls_shift/su_mean 0.016
_refine_ls_structure_factor_coef Fsqd
_refine_ls_weighting_details 'calc w=1/[\s^2^(Fo^2^)+(0.0802P)^2^+0.0000P] where P=(Fo^2^+2Fc^2^)/3'
_refine_ls_weighting_scheme calc
_refine_ls_wR_factor_gt 0.1323
_refine_ls_wR_factor_ref 0.1409
_reflns_number_gt 10623
_reflns_number_total 14914
_reflns_threshold_expression >2sigma(I)
_cod_data_source_file ic050460zsup2.cif
_cod_data_source_block xamd237s
_cod_depositor_comments
;
The following automatic conversions were performed:

'_chemical_melting_point' value 'not measured' was changed to '?' -
the value is undefined or not given.

'_symmetry_cell_setting' value
'Tetragonal' changed to 'tetragonal' according to
/home/saulius/struct/CIF-dictionaries/cif_core.dic dictionary named
'cif_core.dic' version 2.4.2 from 2011-04-26.

Automatic conversion script
Id: cif_fix_values 1891 2012-01-12 08:04:46Z andrius 

The following automatic conversions were performed:

'_exptl_crystal_density_meas' value 'none' was changed to '?' - the
value is perceived as not measured.

Automatic conversion script
Id: cif_fix_values 3008 2015-01-20 13:52:24Z robertas 
;
_cod_original_cell_volume 94976(13)
_cod_original_sg_symbol_H-M I-42m
_cod_database_code 4331525

loop_
_symmetry_equiv_pos_as_xyz
'x, y, z'
'x, -y, -z'
'-x, -y, z'
'-x, y, -z'
'-y, -x, z'
'-y, x, -z'
'y, -x, -z'
'y, x, z'
'x+1/2, y+1/2, z+1/2'
'x+1/2, -y+1/2, -z+1/2'
'-x+1/2, -y+1/2, z+1/2'
'-x+1/2, y+1/2, -z+1/2'
'-y+1/2, -x+1/2, z+1/2'
'-y+1/2, x+1/2, -z+1/2'
'y+1/2, -x+1/2, -z+1/2'
'y+1/2, x+1/2, z+1/2'

loop_
_atom_site_label
_atom_site_type_symbol
_atom_site_fract_x
_atom_site_fract_y
_atom_site_fract_z
_atom_site_U_iso_or_equiv
_atom_site_adp_type
_atom_site_occupancy
_atom_site_symmetry_multiplicity
_atom_site_calc_flag
_atom_site_refinement_flags
C1 C 0.7345(5) 0.7896(7) 0.4439(3) 0.167(19) Uani 1 1 d D
C2 C 0.7347(4) 0.8190(3) 0.4433(4) 0.25(3) Uani 1 1 d G
C3 C 0.7411(4) 0.8378(4) 0.4670(3) 0.170(19) Uani 1 1 d G
H3 H 0.7409 0.8314 0.4871 0.204 Uiso 1 1 calc R
C4 C 0.7479(3) 0.8662(4) 0.4605(4) 0.131(13) Uani 1 1 d G
H4 H 0.7523 0.8788 0.4764 0.158 Uiso 1 1 calc R
C5 C 0.7483(4) 0.8758(3) 0.4304(5) 0.171(15) Uani 1 1 d G
H5 H 0.7528 0.8948 0.4261 0.205 Uiso 1 1 calc R
C6 C 0.7418(3) 0.8570(4) 0.4067(3) 0.107(12) Uani 1 1 d G
C7 C 0.7350(3) 0.8286(4) 0.4131(3) 0.091(10) Uani 1 1 d G
H7 H 0.7306 0.8160 0.3973 0.109 Uiso 1 1 calc R
C8 C 0.7432(6) 0.8673(6) 0.3769(7) 0.106(12) Uani 1 1 d .
C9 C 0.7591(5) 0.9197(5) 0.2596(7) 0.104(11) Uani 1 1 d .
C10 C 0.7676(4) 0.9299(4) 0.2332(3) 0.20(3) Uani 1 1 d G
C11 C 0.7587(3) 0.9149(3) 0.2075(5) 0.109(11) Uani 1 1 d G
H11 H 0.7485 0.8979 0.2097 0.130 Uiso 1 1 calc R
C12 C 0.7650(4) 0.9252(4) 0.1784(4) 0.080(8) Uani 1 1 d G
C13 C 0.7803(3) 0.9506(4) 0.1751(3) 0.094(8) Uani 1 1 d G
H13 H 0.7845 0.9576 0.1557 0.113 Uiso 1 1 calc R
C14 C 0.7892(3) 0.9657(3) 0.2008(5) 0.168(16) Uani 1 1 d G
H14 H 0.7994 0.9827 0.1986 0.202 Uiso 1 1 calc R
C15 C 0.7829(4) 0.9553(4) 0.2299(4) 0.25(3) Uani 1 1 d G
H15 H 0.7889 0.9654 0.2471 0.295 Uiso 1 1 calc R
C16 C 0.7568(4) 0.9074(5) 0.1543(7) 0.083(9) Uani 1 1 d .
C17 C 0.6957(6) 0.8487(6) 0.0566(6) 0.119(13) Uani 1 1 d .
C18 C 0.6761(3) 0.8393(4) 0.0368(5) 0.115(14) Uani 1 1 d G
C19 C 0.6592(4) 0.8171(4) 0.0480(3) 0.106(9) Uani 1 1 d G
H19 H 0.6626 0.8096 0.0674 0.127 Uiso 1 1 calc R
C20 C 0.6371(4) 0.8061(3) 0.0302(5) 0.170(19) Uani 1 1 d G
C21 C 0.6319(4) 0.8172(5) 0.0012(4) 0.130(12) Uani 1 1 d G
H21 H 0.6171 0.8098 -0.0108 0.157 Uiso 1 1 calc R
C22 C 0.6488(5) 0.8394(5) -0.0100(3) 0.150(15) Uani 1 1 d G
H22 H 0.6454 0.8469 -0.0294 0.180 Uiso 1 1 calc R
C23 C 0.6709(5) 0.8505(4) 0.0078(5) 0.143(14) Uani 1 1 d G
H23 H 0.6822 0.8653 0.0004 0.172 Uiso 1 1 calc R
C24 C 0.6171(4) 0.7796(4) 0.0405(6) 0.062(8) Uani 1 1 d .
C25 C 0.5629(8) 0.6867(9) 0.0848(5) 0.155(18) Uani 1 1 d .
C26 C 0.5447(4) 0.6623(3) 0.0945(4) 0.096(13) Uani 1 1 d G
C27 C 0.5201(4) 0.6548(4) 0.0783(3) 0.093(8) Uani 1 1 d G
H27 H 0.5136 0.6665 0.0626 0.112 Uiso 1 1 calc R
C28 C 0.5055(3) 0.6298(5) 0.0856(4) 0.135(11) Uani 1 1 d G
H28 H 0.4890 0.6247 0.0748 0.162 Uiso 1 1 calc R
C29 C 0.5153(4) 0.6123(3) 0.1092(4) 0.090(8) Uani 1 1 d G
H29 H 0.5055 0.5955 0.1141 0.108 Uiso 1 1 calc R
C30 C 0.5398(5) 0.6198(4) 0.1254(3) 0.21(2) Uani 1 1 d G
C31 C 0.5545(3) 0.6448(4) 0.1180(4) 0.144(17) Uani 1 1 d G
H31 H 0.5709 0.6499 0.1289 0.173 Uiso 1 1 calc R
C32 C 0.5503(5) 0.6005(6) 0.1562(4) 0.068(9) Uani 1 1 d .
C33 C 0.5741(5) 0.7170(5) 0.4123(6) 0.087(9) Uani 1 1 d .
C34 C 0.5880(3) 0.7280(4) 0.4446(4) 0.24(2) Uani 1 1 d G
C35 C 0.5784(3) 0.7340(4) 0.4741(5) 0.156(14) Uani 1 1 d G
H35 H 0.5588 0.7341 0.4782 0.187 Uiso 1 1 calc R
C36 C 0.5980(6) 0.7396(4) 0.4973(3) 0.167(15) Uani 1 1 d G
H36 H 0.5915 0.7436 0.5170 0.201 Uiso 1 1 calc R
C37 C 0.6272(5) 0.7394(4) 0.4910(3) 0.124(12) Uani 1 1 d G
H37 H 0.6403 0.7432 0.5066 0.149 Uiso 1 1 calc R
C38 C 0.6368(3) 0.7334(3) 0.4616(4) 0.096(11) Uani 1 1 d G
C39 C 0.6173(4) 0.7278(3) 0.4384(3) 0.18(2) Uani 1 1 d G
H39 H 0.6237 0.7238 0.4187 0.217 Uiso 1 1 calc R
C40 C 0.6727(8) 0.7321(4) 0.4635(6) 0.116(14) Uani 1 1 d .
C41 C 0.5990(6) 0.8854(7) 0.2815(6) 0.098(11) Uani 1 1 d .
C42 C 0.6150(4) 0.9021(3) 0.3032(3) 0.074(8) Uani 1 1 d G
C43 C 0.6044(4) 0.9254(4) 0.3195(4) 0.146(13) Uani 1 1 d G
H43 H 0.5849 0.9297 0.3190 0.175 Uiso 1 1 calc R
C44 C 0.6229(6) 0.9424(3) 0.3367(4) 0.143(13) Uani 1 1 d G
H44 H 0.6159 0.9579 0.3476 0.172 Uiso 1 1 calc R
C45 C 0.6521(5) 0.9360(4) 0.3375(3) 0.168(15) Uani 1 1 d G
H45 H 0.6645 0.9473 0.3489 0.202 Uiso 1 1 calc R
C46 C 0.6626(3) 0.9127(5) 0.3211(4) 0.110(13) Uani 1 1 d G
C47 C 0.6441(4) 0.8958(3) 0.3040(3) 0.086(10) Uani 1 1 d G
H47 H 0.6512 0.8802 0.2931 0.103 Uiso 1 1 calc R
C48 C 0.6935(5) 0.9060(6) 0.3216(5) 0.047(7) Uani 1 1 d .
C49 C 0.6003(5) 0.8920(8) 0.1912(9) 0.164(19) Uani 1 1 d .
C50 C 0.6139(3) 0.9094(3) 0.1701(3) 0.101(13) Uani 1 1 d G
C51 C 0.6034(3) 0.9350(3) 0.1581(4) 0.183(19) Uani 1 1 d G
H51 H 0.5868 0.9430 0.1660 0.220 Uiso 1 1 calc R
C52 C 0.6179(4) 0.9485(3) 0.1344(4) 0.120(13) Uani 1 1 d G
H52 H 0.6109 0.9656 0.1263 0.143 Uiso 1 1 calc R
C53 C 0.6429(4) 0.9364(4) 0.1226(3) 0.115(11) Uani 1 1 d G
H53 H 0.6526 0.9455 0.1067 0.138 Uiso 1 1 calc R
C54 C 0.6533(3) 0.9109(4) 0.1346(3) 0.112(12) Uani 1 1 d G
C55 C 0.6388(3) 0.8974(3) 0.1584(3) 0.19(2) Uani 1 1 d G
H55 H 0.6458 0.8803 0.1664 0.231 Uiso 1 1 calc R
C56 C 0.6811(4) 0.8959(5) 0.1250(4) 0.028(5) Uani 1 1 d .
C57 C 0.5244(3) 0.7394(6) 0.3475(3) 0.20(2) Uani 1 1 d D
C58 C 0.5126(4) 0.7699(3) 0.3340(4) 0.064(7) Uani 1 1 d G
C59 C 0.4861(4) 0.7785(4) 0.3453(3) 0.081(8) Uani 1 1 d G
H59 H 0.4767 0.7675 0.3599 0.097 Uiso 1 1 calc R
C60 C 0.4736(3) 0.8037(5) 0.3347(4) 0.096(9) Uani 1 1 d G
H60 H 0.4559 0.8095 0.3423 0.115 Uiso 1 1 calc R
C61 C 0.4876(4) 0.8203(3) 0.3129(4) 0.106(10) Uani 1 1 d G
H61 H 0.4792 0.8371 0.3058 0.127 Uiso 1 1 calc R
C62 C 0.5141(4) 0.8116(4) 0.3016(3) 0.138(18) Uani 1 1 d G
C63 C 0.5266(3) 0.7864(4) 0.3121(3) 0.105(12) Uani 1 1 d G
H63 H 0.5443 0.7806 0.3046 0.126 Uiso 1 1 calc R
C64 C 0.5339(5) 0.8288(6) 0.2766(5) 0.064(8) Uani 1 1 d .
C65 C 0.7803(5) 0.8577(6) 0.0834(5) 0.078(9) Uani 1 1 d .
C66 C 0.8055(4) 0.8430(4) 0.0688(4) 0.040(7) Uani 1 1 d .
C67 C 0.8204(7) 0.8567(5) 0.0430(7) 0.152(13) Uani 1 1 d .
H67 H 0.8138 0.8744 0.0359 0.183 Uiso 1 1 calc R
C68 C 0.8443(5) 0.8443(5) 0.0286(7) 0.106(16) Uani 1 2 d S
H68 H 0.8515 0.8515 0.0103 0.128 Uiso 1 2 calc SR
C69 C 0.8186(3) 0.8186(3) 0.0785(5) 0.034(7) Uani 1 2 d S
H69 H 0.8093 0.8093 0.0945 0.041 Uiso 1 2 calc SR
C70 C 0.8015(7) 0.8790(5) 0.3199(4) 0.083(12) Uani 1 1 d .
C71 C 0.8360(4) 0.8741(5) 0.3232(3) 0.049(6) Uani 1 1 d .
C72 C 0.8453(5) 0.8453(5) 0.3198(6) 0.086(10) Uani 1 2 d S
H72 H 0.8316 0.8316 0.3149 0.103 Uiso 1 2 calc SR
C73 C 0.8614(6) 0.8941(5) 0.3315(4) 0.109(11) Uani 1 1 d .
H73 H 0.8558 0.9132 0.3327 0.131 Uiso 1 1 calc R
C74 C 0.8906(9) 0.8906(9) 0.3375(12) 0.17(2) Uani 1 2 d S
H74 H 0.9040 0.9040 0.3439 0.209 Uiso 1 2 calc SR
C75 C 0.5741(6) 0.6098(6) 0.4070(6) 0.109(12) Uani 1 1 d .
C76 C 0.5630(6) 0.5993(5) 0.4281(6) 0.103(12) Uani 1 1 d .
H76 H 0.5493 0.6091 0.4395 0.123 Uiso 1 1 calc R
C77 C 0.5712(5) 0.5712(5) 0.4355(12) 0.17(2) Uani 1 2 d S
H77 H 0.5585 0.5585 0.4449 0.206 Uiso 1 2 calc SR
C78 C 0.6018(3) 0.6018(3) 0.3957(6) 0.056(9) Uani 1 2 d S
H78 H 0.6130 0.6130 0.3828 0.067 Uiso 1 2 calc SR
C79 C 0.5640(5) 0.6426(7) 0.3927(6) 0.104(14) Uani 1 1 d .
C80 C 0.6281(6) 0.6962(5) 0.0294(12) 0.25(3) Uani 1 1 d .
C81 C 0.6448(4) 0.6779(4) 0.0167(6) 0.061(7) Uani 1 1 d .
C82 C 0.6407(7) 0.6764(7) -0.0182(5) 0.165(18) Uani 1 1 d .
H82 H 0.6275 0.6886 -0.0274 0.199 Uiso 1 1 calc R
C83 C 0.6567(10) 0.6567(10) -0.0373(12) 0.21(3) Uani 1 2 d S
H83 H 0.6547 0.6547 -0.0584 0.246 Uiso 1 2 calc SR
C84 C 0.6627(3) 0.6627(3) 0.0291(5) 0.030(7) Uani 1 2 d S
H84 H 0.6650 0.6650 0.0500 0.036 Uiso 1 2 calc SR
C85 C 0.5353(7) 0.5885(8) 0.2381(5) 0.128(13) Uani 1 1 d .
C86 C 0.5150(4) 0.6602(5) 0.3243(6) 1.44(16) Uani 1 1 d D
C87 C 0.5260(3) 0.6241(4) 0.2816(4) 0.121(11) Uani 1 1 d GU
H87 H 0.5449 0.6302 0.2795 0.146 Uiso 1 1 calc R
C88 C 0.5087(4) 0.6358(4) 0.3044(3) 0.117(10) Uani 1 1 d GDU
C89 C 0.4805(4) 0.6268(5) 0.3076(4) 0.193(16) Uani 1 1 d GU
H89 H 0.4690 0.6346 0.3228 0.232 Uiso 1 1 calc R
C90 C 0.4695(3) 0.6060(5) 0.2881(4) 0.23(2) Uani 1 1 d GU
H90 H 0.4506 0.5999 0.2902 0.271 Uiso 1 1 calc R
C91 C 0.4867(4) 0.5943(4) 0.2653(4) 0.24(2) Uani 1 1 d GU
H91 H 0.4793 0.5804 0.2522 0.287 Uiso 1 1 calc R
C92 C 0.5149(4) 0.6033(4) 0.2621(4) 0.154(12) Uani 1 1 d GU
C93 C 0.5576(4) 0.7719(4) 0.0933(4) 0.079(8) Uani 1 1 d D
C94 C 0.5386(3) 0.7957(3) 0.1090(3) 0.079(6) Uani 1 1 d GU
C95 C 0.5156(3) 0.8097(3) 0.0954(2) 0.108(9) Uani 1 1 d GU
H95 H 0.5097 0.8046 0.0758 0.130 Uiso 1 1 calc R
C96 C 0.5014(3) 0.8315(3) 0.1111(3) 0.109(9) Uani 1 1 d GU
H96 H 0.4860 0.8409 0.1020 0.131 Uiso 1 1 calc R
C97 C 0.5103(3) 0.8392(3) 0.1403(3) 0.088(7) Uani 1 1 d GU
H97 H 0.5008 0.8537 0.1508 0.106 Uiso 1 1 calc R
C98 C 0.5333(3) 0.8251(3) 0.1539(2) 0.072(6) Uani 1 1 d GU
C99 C 0.5474(2) 0.8034(3) 0.1382(3) 0.073(6) Uani 1 1 d GU
H99 H 0.5628 0.7940 0.1473 0.088 Uiso 1 1 calc R
C100 C 0.5430(4) 0.8350(4) 0.1906(4) 0.027(5) Uani 1 1 d .
O1 O 0.5570(3) 0.8176(3) 0.2696(3) 0.079(5) Uani 1 1 d .
O2 O 0.5245(3) 0.8509(3) 0.2686(3) 0.079(5) Uani 1 1 d .
O3 O 0.6061(3) 0.8646(3) 0.2049(3) 0.079(4) Uani 1 1 d .
O4 O 0.5729(3) 0.8986(2) 0.2063(2) 0.071(4) Uani 1 1 d .
O5 O 0.5624(2) 0.8206(2) 0.1992(3) 0.045(4) Uani 1 1 d .
O6 O 0.5290(2) 0.8552(3) 0.1985(3) 0.053(4) Uani 1 1 d .
O7 O 0.6045(3) 0.8602(3) 0.2729(3) 0.075(4) Uani 1 1 d .
O8 O 0.5725(4) 0.8952(3) 0.2736(3) 0.086(5) Uani 1 1 d .
O9 O 0.5799(3) 0.6558(3) 0.3726(3) 0.077(4) Uani 1 1 d .
O10 O 0.5424(4) 0.6509(3) 0.4020(3) 0.098(5) Uani 1 1 d .
O11 O 0.5095(3) 0.7292(4) 0.3706(3) 0.117(7) Uani 1 1 d D
O12 O 0.5489(3) 0.7295(3) 0.3375(4) 0.101(7) Uani 1 1 d D
O13 O 0.5041(3) 0.6636(3) 0.3499(3) 0.086(5) Uani 1 1 d .
O14 O 0.5421(3) 0.6687(3) 0.3199(2) 0.085(5) Uani 1 1 d .
O15 O 0.5868(3) 0.7151(3) 0.3890(3) 0.067(5) Uani 1 1 d .
O16 O 0.5482(3) 0.7115(3) 0.4205(3) 0.067(4) Uani 1 1 d .
O17 O 0.7090(4) 0.9226(4) 0.3314(3) 0.092(6) Uani 1 1 d .
O18 O 0.7012(3) 0.8817(3) 0.3121(3) 0.067(4) Uani 1 1 d .
O19 O 0.7982(3) 0.9062(3) 0.3293(3) 0.069(4) Uani 1 1 d .
O20 O 0.7867(4) 0.8605(4) 0.3089(3) 0.103(7) Uani 1 1 d .
O21 O 0.7579(4) 0.9322(3) 0.2866(3) 0.124(6) Uani 1 1 d .
O22 O 0.7499(3) 0.8913(4) 0.2638(3) 0.086(5) Uani 1 1 d .
O23 O 0.7504(3) 0.8963(4) 0.3754(3) 0.096(5) Uani 1 1 d .
O24 O 0.7413(3) 0.8571(3) 0.3558(3) 0.095(6) Uani 1 1 d .
O25 O 0.7491(2) 0.8818(3) 0.1536(2) 0.046(3) Uani 1 1 d .
O26 O 0.7544(2) 0.9187(2) 0.1229(3) 0.061(4) Uani 1 1 d .
O27 O 0.7715(3) 0.8808(3) 0.0720(3) 0.077(4) Uani 1 1 d .
O28 O 0.7658(3) 0.8430(3) 0.1032(3) 0.081(5) Uani 1 1 d .
O29 O 0.7081(3) 0.8748(3) 0.0543(2) 0.061(4) Uani 1 1 d .
O30 O 0.7039(2) 0.8376(2) 0.0855(3) 0.064(4) Uani 1 1 d .
O31 O 0.6924(3) 0.9138(3) 0.1077(3) 0.081(5) Uani 1 1 d .
O32 O 0.6914(3) 0.8744(3) 0.1359(3) 0.075(5) Uani 1 1 d .
O33 O 0.5775(3) 0.7620(2) 0.1075(3) 0.059(4) Uani 1 1 d D
O34 O 0.5489(3) 0.7680(4) 0.0671(3) 0.112(7) Uani 1 1 d D
O35 O 0.6311(3) 0.7032(4) 0.0613(2) 0.097(6) Uani 1 1 d .
O36 O 0.6029(3) 0.7103(3) 0.0197(3) 0.099(5) Uani 1 1 d .
O37 O 0.5805(3) 0.6983(4) 0.1005(3) 0.111(7) Uani 1 1 d .
O38 O 0.5514(3) 0.7020(4) 0.0579(4) 0.139(7) Uani 1 1 d .
O39 O 0.6297(3) 0.7669(3) 0.0661(3) 0.087(5) Uani 1 1 d .
O40 O 0.5991(3) 0.7711(3) 0.0271(3) 0.093(5) Uani 1 1 d .
O41 O 0.7323(2) 0.7759(2) 0.4726(3) 0.062(4) Uani 1 1 d D
O42 O 0.7266(3) 0.7699(3) 0.4216(3) 0.080(5) Uani 1 1 d D
O43 O 0.6827(3) 0.7269(3) 0.4358(3) 0.086(5) Uani 1 1 d .
O44 O 0.6867(3) 0.7339(3) 0.4860(3) 0.091(6) Uani 1 1 d .
O49 O 0.5363(3) 0.5800(3) 0.1563(2) 0.070(5) Uani 1 1 d .
O50 O 0.5692(3) 0.6146(3) 0.1671(3) 0.072(5) Uani 1 1 d .
O51 O 0.5578(4) 0.6038(3) 0.2349(3) 0.093(5) Uani 1 1 d .
O52 O 0.5248(4) 0.5709(4) 0.2241(4) 0.160(10) Uani 1 1 d .
Mo1 Mo 0.73269(4) 0.89593(4) 0.08962(4) 0.0692(6) Uani 1 1 d .
Mo2 Mo 0.72644(4) 0.72644(4) 0.42982(5) 0.0642(8) Uani 1 2 d S
Mo3 Mo 0.58126(4) 0.84148(4) 0.23685(4) 0.0684(6) Uani 1 1 d .
Mo4 Mo 0.75319(4) 0.91439(4) 0.32993(4) 0.0717(6) Uani 1 1 d .
Mo5 Mo 0.72808(4) 0.85958(4) 0.11841(4) 0.0651(6) Uani 1 1 d .
Mo6 Mo 0.73173(4) 0.73173(4) 0.47784(5) 0.0656(8) Uani 1 2 d S
Mo7 Mo 0.60273(4) 0.73290(5) 0.08233(4) 0.0774(7) Uani 1 1 d .
Mo8 Mo 0.54885(4) 0.87352(4) 0.23780(4) 0.0738(6) Uani 1 1 d .
Mo9 Mo 0.74421(4) 0.87412(4) 0.31026(4) 0.0696(6) Uani 1 1 d .
Mo10 Mo 0.56246(4) 0.69362(5) 0.35553(4) 0.0737(6) Uani 1 1 d .
Mo11 Mo 0.55356(4) 0.55356(4) 0.19153(6) 0.1041(12) Uani 1 2 d S
Mo12 Mo 0.58440(4) 0.58440(4) 0.20179(6) 0.0902(10) Uani 1 2 d S
Mo13 Mo 0.52619(4) 0.68969(5) 0.38442(4) 0.0781(7) Uani 1 1 d .
Mo14 Mo 0.57525(4) 0.73732(5) 0.04398(4) 0.0863(7) Uani 1 1 d .

loop_
_atom_site_aniso_label
_atom_site_aniso_U_11
_atom_site_aniso_U_22
_atom_site_aniso_U_33
_atom_site_aniso_U_23
_atom_site_aniso_U_13
_atom_site_aniso_U_12
C1 0.14(3) 0.34(5) 0.027(18) 0.11(3) 0.073(18) 0.15(3)
C2 0.21(4) 0.06(2) 0.48(7) 0.22(4) 0.16(4) 0.04(2)
C3 0.20(3) 0.18(4) 0.12(2) -0.16(3) -0.11(2) 0.17(3)
C4 0.18(3) 0.08(2) 0.13(3) -0.103(19) -0.12(2) 0.07(2)
C5 0.18(3) 0.31(5) 0.017(16) 0.06(2) 0.037(19) 0.04(3)
C6 0.069(17) 0.25(4) 0.000(15) -0.055(19) -0.012(14) -0.002(19)
C7 0.076(17) 0.000(13) 0.20(3) 0.021(14) 0.039(16) -0.095(12)
C8 0.13(2) 0.12(3) 0.06(2) -0.13(2) -0.05(2) 0.026(19)
C9 0.13(2) 0.08(2) 0.11(3) -0.14(2) -0.091(19) 0.046(17)
C10 0.15(3) 0.46(7) 0.000(15) -0.14(3) -0.030(19) 0.03(3)
C11 0.069(18) 0.064(19) 0.19(3) 0.10(2) 0.08(2) 0.021(14)
C12 0.18(3) 0.028(17) 0.031(17) -0.038(13) 0.001(15) 0.000(17)
C13 0.031(15) 0.13(3) 0.13(3) 0.01(2) 0.010(14) -0.001(15)
C14 0.30(4) 0.17(3) 0.034(16) 0.065(18) -0.07(2) -0.03(3)
C15 0.19(4) 0.07(2) 0.48(8) -0.13(3) -0.12(4) 0.02(2)
C16 0.068(17) 0.000(15) 0.18(3) 0.044(17) 0.029(17) -0.043(12)
C17 0.10(2) 0.12(3) 0.13(3) 0.17(2) -0.004(19) 0.01(2)
C18 0.019(17) 0.06(2) 0.26(4) -0.04(2) -0.09(2) 0.011(15)
C19 0.07(2) 0.14(3) 0.10(2) -0.046(19) -0.03(2) -0.015(17)
C20 0.025(17) 0.30(5) 0.18(3) -0.19(4) -0.12(2) 0.05(2)
C21 0.14(3) 0.15(3) 0.10(2) 0.04(2) -0.07(2) 0.03(2)
C22 0.14(3) 0.27(4) 0.035(18) 0.06(2) -0.011(19) 0.05(3)
C23 0.21(4) 0.17(3) 0.05(2) 0.10(2) 0.02(2) 0.00(3)
C24 0.005(15) 0.059(16) 0.12(2) -0.021(15) -0.010(14) -0.098(13)
C25 0.17(4) 0.29(5) 0.000(17) 0.04(2) -0.01(2) 0.13(4)
C26 0.030(17) 0.11(3) 0.15(3) -0.09(3) 0.076(18) -0.065(18)
C27 0.09(2) 0.054(18) 0.14(2) 0.024(16) 0.041(19) -0.040(15)
C28 0.18(3) 0.15(3) 0.08(2) -0.015(19) -0.07(2) -0.10(2)
C29 0.12(2) 0.13(2) 0.024(14) 0.012(15) -0.001(13) -0.051(19)
C30 0.11(3) 0.09(3) 0.42(7) -0.19(4) 0.00(3) -0.01(2)
C31 0.31(5) 0.09(3) 0.025(15) -0.033(15) -0.06(2) 0.11(3)
C32 0.054(19) 0.12(2) 0.027(14) 0.040(15) 0.010(12) -0.102(17)
C33 0.000(17) 0.15(2) 0.12(2) -0.068(19) -0.044(17) -0.024(16)
C34 0.000(17) 0.26(4) 0.45(7) 0.04(5) -0.12(3) 0.00(2)
C35 0.18(3) 0.23(3) 0.051(18) -0.03(2) 0.09(2) 0.05(3)
C36 0.19(4) 0.31(4) 0.000(15) 0.006(19) -0.01(2) -0.07(3)
C37 0.053(18) 0.31(4) 0.013(15) -0.014(17) 0.031(12) -0.05(2)
C38 0.058(19) 0.017(14) 0.21(3) 0.073(17) 0.06(2) 0.010(13)
C39 0.43(6) 0.09(2) 0.020(14) -0.054(13) -0.18(2) 0.08(3)
C40 0.31(5) 0.031(15) 0.006(17) 0.018(14) 0.07(2) -0.01(2)
C41 0.08(2) 0.14(3) 0.07(2) -0.01(2) 0.024(16) 0.09(2)
C42 0.15(3) 0.020(15) 0.050(16) -0.041(11) -0.004(16) 0.018(17)
C43 0.033(18) 0.044(18) 0.36(4) 0.03(2) 0.04(2) 0.042(16)
C44 0.08(3) 0.18(3) 0.16(3) 0.01(2) -0.04(2) -0.09(2)
C45 0.17(4) 0.29(5) 0.046(19) -0.03(2) -0.05(2) -0.09(3)
C46 0.22(4) 0.10(2) 0.009(15) -0.027(13) -0.079(19) -0.06(3)
C47 0.029(15) 0.17(3) 0.064(18) 0.048(19) 0.009(14) 0.052(18)
C48 0.051(19) 0.04(2) 0.049(17) 0.017(14) -0.068(14) 0.039(17)
C49 0.04(2) 0.15(3) 0.31(4) -0.18(3) -0.05(2) 0.13(2)
C50 0.015(18) 0.20(4) 0.089(19) -0.01(2) 0.043(15) -0.05(2)
C51 0.041(18) 0.045(19) 0.46(6) -0.06(3) 0.00(3) 0.129(18)
C52 0.18(3) 0.11(2) 0.068(18) 0.069(16) -0.008(18) -0.08(2)
C53 0.12(2) 0.09(2) 0.13(2) 0.049(17) 0.063(18) 0.116(19)
C54 0.16(3) 0.15(3) 0.020(14) 0.003(17) 0.037(17) -0.04(3)
C55 0.05(2) 0.042(18) 0.48(6) -0.14(3) -0.17(3) 0.108(19)
C56 0.063(17) 0.003(15) 0.017(14) 0.000(11) 0.013(12) -0.018(13)
C57 0.43(7) 0.14(3) 0.03(2) -0.10(2) -0.20(3) 0.07(4)
C58 0.026(15) 0.067(18) 0.099(19) -0.051(18) 0.010(13) -0.020(14)
C59 0.08(2) 0.059(18) 0.100(18) 0.077(14) 0.063(16) -0.014(14)
C60 0.038(16) 0.09(2) 0.16(2) 0.044(18) 0.029(17) -0.029(18)
C61 0.042(19) 0.11(2) 0.17(3) 0.00(2) -0.062(18) 0.018(18)
C62 0.22(4) 0.041(17) 0.16(3) 0.012(18) -0.21(3) 0.05(2)
C63 0.035(15) 0.27(4) 0.011(12) -0.017(17) 0.034(12) -0.09(2)
C64 0.06(2) 0.08(2) 0.051(16) 0.032(15) 0.033(15) 0.015(17)
C65 0.053(18) 0.12(2) 0.065(18) -0.002(17) 0.002(14) 0.140(18)
C66 0.065(19) 0.031(14) 0.025(12) 0.046(13) 0.002(12) 0.001(15)
C67 0.25(4) 0.07(2) 0.14(3) 0.02(2) -0.10(3) 0.08(2)
C68 0.082(19) 0.082(19) 0.16(3) 0.08(2) 0.08(2) 0.15(2)
C69 0.033(12) 0.033(12) 0.037(19) 0.004(10) 0.004(10) -0.008(17)
C70 0.24(4) 0.000(16) 0.014(14) 0.058(12) 0.057(16) 0.14(2)
C71 0.063(18) 0.071(18) 0.011(11) 0.031(10) 0.018(10) 0.080(18)
C72 0.083(16) 0.083(16) 0.09(3) 0.010(14) 0.010(14) 0.06(3)
C73 0.17(3) 0.11(2) 0.054(15) -0.018(14) 0.058(18) -0.10(3)
C74 0.12(2) 0.12(2) 0.28(6) 0.09(3) 0.09(3) 0.04(4)
C75 0.14(3) 0.09(2) 0.09(2) -0.018(18) -0.04(2) 0.16(2)
C76 0.15(3) 0.08(2) 0.08(2) 0.068(18) 0.014(17) -0.05(2)
C77 0.073(19) 0.073(19) 0.37(7) -0.06(2) -0.06(2) -0.05(3)
C78 0.045(15) 0.045(15) 0.08(2) -0.016(10) -0.016(10) -0.05(2)
C79 0.000(15) 0.20(3) 0.11(2) -0.13(3) 0.062(15) -0.031(19)
C80 0.040(19) 0.000(15) 0.72(8) 0.17(3) -0.32(4) -0.003(14)
C81 0.019(14) 0.047(16) 0.118(19) 0.019(13) -0.012(12) 0.101(13)
C82 0.27(4) 0.21(4) 0.021(19) 0.084(19) -0.07(2) -0.15(3)
C83 0.27(5) 0.27(5) 0.07(4) 0.05(3) 0.05(3) 0.04(5)
C84 0.039(13) 0.039(13) 0.013(16) -0.010(9) -0.010(9) 0.05(2)
C85 0.15(3) 0.24(4) 0.000(17) 0.03(2) -0.018(18) -0.12(3)
C86 0.33(5) 2.0(2) 2.0(2) 2.0(2) 0.93(10) 0.99(10)
C87 0.087(17) 0.22(3) 0.057(17) -0.029(14) 0.006(12) -0.117(18)
C88 0.13(2) 0.15(2) 0.066(18) 0.003(15) 0.015(15) -0.08(2)
C89 0.14(2) 0.38(5) 0.060(18) -0.09(2) 0.052(19) -0.10(3)
C90 0.16(2) 0.42(6) 0.09(3) -0.08(3) 0.02(2) -0.17(3)
C91 0.24(3) 0.40(5) 0.09(2) -0.13(3) 0.06(2) -0.27(4)
C92 0.18(2) 0.21(3) 0.072(19) -0.030(16) 0.028(19) -0.16(2)
C93 0.08(2) 0.064(17) 0.09(2) 0.022(16) -0.045(17) 0.074(15)
C94 0.087(18) 0.102(19) 0.049(13) 0.012(12) -0.004(12) -0.023(13)
C95 0.08(2) 0.18(3) 0.070(16) 0.008(14) -0.011(12) -0.006(14)
C96 0.10(2) 0.13(2) 0.097(19) 0.006(15) -0.053(15) 0.002(14)
C97 0.028(14) 0.132(19) 0.104(16) -0.007(14) -0.027(11) -0.025(11)
C98 0.035(15) 0.12(2) 0.056(15) -0.011(11) -0.012(10) -0.019(11)
C99 0.050(14) 0.092(17) 0.078(14) -0.013(12) -0.010(12) -0.033(10)
C100 0.006(15) 0.006(14) 0.070(15) 0.006(11) -0.008(11) 0.021(11)
O1 0.066(11) 0.109(13) 0.062(10) -0.021(9) -0.024(9) -0.056(10)
O2 0.085(12) 0.022(9) 0.131(14) -0.001(9) -0.060(10) -0.018(8)
O3 0.054(10) 0.066(11) 0.115(12) -0.042(9) 0.048(8) 0.012(9)
O4 0.108(13) 0.051(9) 0.054(9) -0.020(7) -0.007(8) -0.033(9)
O5 0.009(8) 0.028(9) 0.098(10) -0.017(7) -0.026(7) 0.020(7)
O6 0.011(8) 0.037(10) 0.111(11) 0.000(8) -0.041(7) 0.013(7)
O7 0.103(13) 0.062(11) 0.059(10) -0.011(9) 0.016(8) -0.015(10)
O8 0.107(13) 0.046(10) 0.105(12) -0.030(8) 0.052(10) -0.004(9)
O9 0.062(11) 0.103(12) 0.066(10) -0.023(9) -0.001(9) 0.032(9)
O10 0.081(13) 0.171(16) 0.043(9) 0.003(9) 0.034(9) 0.026(11)
O11 0.101(12) 0.24(2) 0.013(9) 0.004(12) 0.021(9) 0.005(12)
O12 0.049(10) 0.115(15) 0.140(15) -0.041(11) 0.065(9) 0.022(9)
O13 0.033(9) 0.104(12) 0.121(12) 0.054(10) -0.015(8) -0.032(8)
O14 0.111(13) 0.110(12) 0.035(8) 0.006(7) -0.006(8) 0.030(10)
O15 0.042(10) 0.098(11) 0.060(10) -0.009(8) 0.048(8) -0.011(8)
O16 0.041(10) 0.091(11) 0.069(9) 0.012(8) -0.049(8) -0.039(8)
O17 0.097(16) 0.125(16) 0.054(11) 0.015(10) -0.013(10) -0.022(11)
O18 0.108(13) 0.028(10) 0.064(9) 0.000(8) -0.024(8) -0.021(9)
O19 0.081(11) 0.040(10) 0.084(10) 0.011(8) -0.009(8) -0.012(8)
O20 0.185(18) 0.087(14) 0.036(10) -0.054(9) 0.017(9) -0.017(13)
O21 0.187(18) 0.116(14) 0.071(11) 0.015(11) -0.013(11) -0.039(12)
O22 0.099(11) 0.128(14) 0.031(9) -0.053(9) 0.004(8) -0.013(11)
O23 0.069(10) 0.178(17) 0.042(10) -0.051(11) -0.018(7) -0.033(12)
O24 0.167(15) 0.114(14) 0.004(9) -0.008(9) -0.019(10) -0.022(12)
O25 0.056(9) 0.046(9) 0.036(7) 0.005(7) 0.015(6) -0.023(8)
O26 0.041(8) 0.038(9) 0.102(11) 0.042(8) -0.006(8) -0.019(7)
O27 0.031(9) 0.058(10) 0.141(13) 0.007(9) -0.012(9) 0.040(8)
O28 0.124(14) 0.098(12) 0.022(9) 0.011(8) 0.001(8) 0.015(11)
O29 0.064(10) 0.081(11) 0.039(8) 0.023(8) -0.004(7) 0.037(9)
O30 0.034(8) 0.047(9) 0.109(11) -0.021(9) 0.045(8) -0.037(7)
O31 0.135(14) 0.053(11) 0.056(10) 0.008(9) 0.017(9) 0.028(10)
O32 0.130(14) 0.031(10) 0.064(10) 0.029(8) 0.015(9) 0.038(10)
O33 0.083(11) 0.046(9) 0.048(9) -0.013(7) 0.006(8) 0.013(8)
O34 0.050(10) 0.216(18) 0.071(10) 0.074(13) -0.034(9) -0.046(11)
O35 0.030(10) 0.25(2) 0.016(7) 0.031(9) -0.037(7) -0.030(11)
O36 0.081(12) 0.166(15) 0.051(9) -0.004(9) -0.006(8) -0.048(11)
O37 0.080(13) 0.211(19) 0.041(12) -0.029(12) -0.063(9) 0.027(12)
O38 0.040(11) 0.22(2) 0.153(17) -0.117(16) 0.030(11) 0.002(12)
O39 0.059(10) 0.142(15) 0.060(10) 0.007(9) -0.029(8) -0.006(10)
O40 0.065(12) 0.107(13) 0.107(12) 0.000(10) -0.040(10) -0.061(11)
O41 0.000(7) 0.098(11) 0.089(11) -0.011(8) -0.021(7) -0.011(7)
O42 0.080(10) 0.136(13) 0.024(9) -0.013(9) 0.022(8) 0.029(9)
O43 0.150(14) 0.052(10) 0.057(11) 0.043(8) -0.036(10) -0.066(9)
O44 0.141(14) 0.092(12) 0.039(11) 0.033(9) -0.045(10) -0.080(10)
O49 0.057(10) 0.107(12) 0.044(9) -0.008(8) 0.012(7) -0.085(10)
O50 0.054(11) 0.088(11) 0.075(11) -0.019(8) -0.018(8) -0.062(9)
O51 0.117(14) 0.140(15) 0.020(9) -0.012(9) -0.022(10) -0.018(11)
O52 0.181(19) 0.24(2) 0.054(14) -0.048(12) 0.014(12) -0.154(16)
Mo1 0.0784(15) 0.0777(15) 0.0515(12) 0.0067(11) 0.0099(11) 0.0100(12)
Mo2 0.0798(13) 0.0798(13) 0.0331(16) 0.0008(10) 0.0008(10) -0.0059(18)
Mo3 0.0624(14) 0.0774(15) 0.0655(13) -0.0057(11) 0.0050(11) -0.0049(11)
Mo4 0.0880(17) 0.0658(14) 0.0614(13) 0.0036(11) -0.0105(11) 0.0021(12)
Mo5 0.0730(15) 0.0729(14) 0.0494(12) 0.0076(10) 0.0055(11) 0.0050(12)
Mo6 0.0800(13) 0.0800(13) 0.0367(16) -0.0022(10) -0.0022(10) 0.0001(18)
Mo7 0.0756(15) 0.1117(18) 0.0447(12) -0.0024(12) -0.0065(11) -0.0002(14)
Mo8 0.0715(15) 0.0841(16) 0.0657(13) -0.0024(12) 0.0063(12) -0.0060(12)
Mo9 0.0857(17) 0.0739(15) 0.0493(12) 0.0033(10) -0.0068(11) 0.0041(12)
Mo10 0.0664(15) 0.1121(19) 0.0426(12) 0.0034(12) -0.0033(11) -0.0075(13)
Mo11 0.1374(19) 0.1374(19) 0.0375(18) -0.0051(11) -0.0051(11) -0.074(2)
Mo12 0.1131(16) 0.1131(16) 0.0444(18) -0.0011(11) -0.0011(11) -0.038(2)
Mo13 0.0708(15) 0.1145(19) 0.0489(13) 0.0096(13) -0.0084(11) -0.0100(14)
Mo14 0.0780(16) 0.131(2) 0.0500(13) -0.0099(13) -0.0139(12) 0.0032(15)

loop_
_atom_type_symbol
_atom_type_description
_atom_type_scat_dispersion_real
_atom_type_scat_dispersion_imag
_atom_type_scat_source
C C 0.0033 0.0016 'International Tables Vol C Tables 4.2.6.8 and 6.1.1.4'
H H 0.0000 0.0000 'International Tables Vol C Tables 4.2.6.8 and 6.1.1.4'
O O 0.0106 0.0060 'International Tables Vol C Tables 4.2.6.8 and 6.1.1.4'
Mo Mo -1.6832 0.6857 'International Tables Vol C Tables 4.2.6.8 and 6.1.1.4'

loop_
_geom_angle_atom_site_label_1
_geom_angle_atom_site_label_2
_geom_angle_atom_site_label_3
_geom_angle
_geom_angle_site_symmetry_1
_geom_angle_site_symmetry_3
C2 C1 O42 130.5(17) . .
C2 C1 O41 117.9(17) . .
O42 C1 O41 108(3) . .
C1 C2 C3 128.1(15) . .
C1 C2 C7 109.9(14) . .
C3 C2 C7 120.0 . .
C2 C3 C4 120.0 . .
C3 C4 C5 120.0 . .
C6 C5 C4 120.0 . .
C8 C6 C5 118.1(16) . .
C8 C6 C7 121.9(16) . .
C5 C6 C7 120.0 . .
C6 C7 C2 120.0 . .
O24 C8 C6 132(3) . .
O24 C8 O23 115(3) . .
C6 C8 O23 113.0(18) . .
C10 C9 O21 130(2) . .
C10 C9 O22 123.4(15) . .
O21 C9 O22 107(3) . .
C9 C10 C11 116.0(17) . .
C9 C10 C15 123.8(17) . .
C11 C10 C15 120.0 . .
C12 C11 C10 120.0 . .
C13 C12 C11 120.0 . .
C13 C12 C16 124.7(17) . .
C11 C12 C16 115.1(17) . .
C12 C13 C14 120.0 . .
C15 C14 C13 120.0 . .
C14 C15 C10 120.0 . .
O25 C16 C12 132(2) . .
O25 C16 O26 107(2) . .
C12 C16 O26 120.7(16) . .
C18 C17 O29 122.8(17) . .
C18 C17 O30 130(2) . .
O29 C17 O30 106(3) . .
C17 C18 C19 114.1(19) . .
C17 C18 C23 125.9(19) . .
C19 C18 C23 120.0 . .
C20 C19 C18 120.0 . .
C19 C20 C21 120.0 . .
C19 C20 C24 123.6(17) . .
C21 C20 C24 116.3(17) . .
C20 C21 C22 120.0 . .
C23 C22 C21 120.0 . .
C22 C23 C18 120.0 . .
O40 C24 O39 126.5(19) . .
O40 C24 C20 125(2) . .
O39 C24 C20 107.9(16) . .
O37 C25 O38 119(4) . .
O37 C25 C26 125(2) . .
O38 C25 C26 113(3) . .
C27 C26 C31 120.0 . .
C27 C26 C25 121.4(19) . .
C31 C26 C25 118.1(19) . .
C28 C27 C26 120.0 . .
C27 C28 C29 120.0 . .
C30 C29 C28 120.0 . .
C29 C30 C31 120.0 . .
C29 C30 C32 120.5(18) . .
C31 C30 C32 119.2(18) . .
C30 C31 C26 120.0 . .
O49 C32 O50 150(2) . .
O49 C32 C30 106(2) . .
O50 C32 C30 103.7(18) . .
O15 C33 O16 134(2) . .
O15 C33 C34 125(2) . .
O16 C33 C34 101(2) . .
C35 C34 C39 120.0 . .
C35 C34 C33 137.2(16) . .
C39 C34 C33 102.5(16) . .
C34 C35 C36 120.0 . .
C37 C36 C35 120.0 . .
C36 C37 C38 120.0 . .
C39 C38 C37 120.0 . .
C39 C38 C40 133.2(15) . .
C37 C38 C40 106.6(15) . .
C38 C39 C34 120.0 . .
O44 C40 O43 126(3) . .
O44 C40 C38 126.0(19) . .
O43 C40 C38 108(3) . .
O7 C41 O8 115(3) . .
O7 C41 C42 126(2) . .
O8 C41 C42 117(2) . .
C43 C42 C47 120.0 . .
C43 C42 C41 125.3(16) . .
C47 C42 C41 114.1(16) . .
C44 C43 C42 120.0 . .
C45 C44 C43 120.0 . .
C44 C45 C46 120.0 . .
C45 C46 C47 120.0 . .
C45 C46 C48 120.5(19) . .
C47 C46 C48 119.5(19) . .
C46 C47 C42 120.0 . .
O17 C48 O18 123(2) . .
O17 C48 C46 119(2) . .
O18 C48 C46 118(2) . .
C50 C49 O3 135.6(18) . .
C50 C49 O4 125(2) . .
O3 C49 O4 100(3) . .
C49 C50 C51 126.5(13) . .
C49 C50 C55 113.1(13) . .
C51 C50 C55 120.0 . .
C52 C51 C50 120.0 . .
C53 C52 C51 120.0 . .
C52 C53 C54 120.0 . .
C55 C54 C53 120.0 . .
C55 C54 C56 114.1(14) . .
C53 C54 C56 125.8(14) . .
C54 C55 C50 120.0 . .
O32 C56 O31 129(2) . .
O32 C56 C54 127.3(17) . .
O31 C56 C54 102.4(18) . .
O12 C57 O11 127(3) . .
O12 C57 C58 118.6(18) . .
O11 C57 C58 114.3(18) . .
C59 C58 C63 120.0 . .
C59 C58 C57 115.1(16) . .
C63 C58 C57 124.9(16) . .
C60 C59 C58 120.0 . .
C59 C60 C61 120.0 . .
C62 C61 C60 120.0 . .
C61 C62 C63 120.0 . .
C61 C62 C64 126.6(18) . .
C63 C62 C64 113.4(18) . .
C62 C63 C58 120.0 . .
O2 C64 O1 128(2) . .
O2 C64 C62 115(2) . .
O1 C64 C62 117(2) . .
O27 C65 O28 123.2(18) . .
O27 C65 C66 119(2) . .
O28 C65 C66 117(2) . .
C69 C66 C67 113(2) . .
C69 C66 C65 126.9(18) . .
C67 C66 C65 119.8(19) . .
C68 C67 C66 122(2) . .
C67 C68 C67 117(3) 8 .
C66 C69 C66 131(2) . 8
O20 C70 O19 137(3) . .
O20 C70 C71 120.0(17) . .
O19 C70 C71 103(3) . .
C72 C71 C73 111(2) . .
C72 C71 C70 115(2) . .
C73 C71 C70 134(2) . .
C71 C72 C71 125(3) 8 .
C74 C73 C71 136(4) . .
C73 C74 C73 101(5) . 8
C76 C75 C78 124(2) . .
C76 C75 C79 123(2) . .
C78 C75 C79 111(3) . .
C75 C76 C77 117(4) . .
C76 C77 C76 117(4) . 8
C75 C78 C75 111(3) 8 .
O10 C79 O9 125(3) . .
O10 C79 C75 114(3) . .
O9 C79 C75 120(2) . .
C81 C80 O36 133(4) . .
C81 C80 O35 120.7(16) . .
O36 C80 O35 106(4) . .
C84 C81 C80 128(3) . .
C84 C81 C82 120(2) . .
C80 C81 C82 113(3) . .
C83 C82 C81 122(4) . .
C82 C83 C82 109(5) 8 .
C81 C84 C81 127(3) . 8
O52 C85 O51 134(3) . .
O52 C85 C92 115(3) . .
O51 C85 C92 109(3) . .
O13 C86 O14 119(2) . .
O13 C86 C88 124(2) . .
O14 C86 C88 109.3(17) . .
C88 C87 C92 120.0 . .
C87 C88 C89 120.0 . .
C87 C88 C86 128.2(17) . .
C89 C88 C86 111.4(17) . .
C88 C89 C90 120.0 . .
C91 C90 C89 120.0 . .
C90 C91 C92 120.0 . .
C91 C92 C87 120.0 . .
C91 C92 C85 120.3(17) . .
C87 C92 C85 119.6(17) . .
O33 C93 O34 133(2) . .
O33 C93 C94 118.5(15) . .
O34 C93 C94 108.9(15) . .
C95 C94 C99 120.0 . .
C95 C94 C93 125.4(11) . .
C99 C94 C93 114.6(11) . .
C94 C95 C96 120.0 . .
C97 C96 C95 120.0 . .
C96 C97 C98 120.0 . .
C97 C98 C99 120.0 . .
C97 C98 C100 118.2(12) . .
C99 C98 C100 121.8(12) . .
C98 C99 C94 120.0 . .
O5 C100 O6 140.2(18) . .
O5 C100 C98 110.0(15) . .
O6 C100 C98 109.6(16) . .
C64 O1 Mo3 114.2(16) . .
C64 O2 Mo8 116.2(15) . .
C49 O3 Mo3 128.7(17) . .
C49 O4 Mo8 129(2) . .
C100 O5 Mo3 107.8(11) . .
C100 O6 Mo8 108.2(11) . .
C41 O7 Mo3 120.2(17) . .
C41 O8 Mo8 119.2(16) . .
C79 O9 Mo10 114.6(17) . .
C79 O10 Mo13 118(2) . .
C57 O11 Mo13 110.0(16) . .
C57 O12 Mo10 116.6(16) . .
C86 O13 Mo13 119.8(12) . .
C86 O14 Mo10 118.0(12) . .
C33 O15 Mo10 111.5(13) . .
C33 O16 Mo13 109.9(13) . .
C48 O17 Mo4 119.3(18) . .
C48 O18 Mo9 116.7(14) . .
C70 O19 Mo4 106.6(16) . .
C70 O20 Mo9 108.4(17) . .
C9 O21 Mo4 130.2(18) . .
C9 O22 Mo9 120.0(14) . .
C8 O23 Mo4 115.9(15) . .
C8 O24 Mo9 130(2) . .
C16 O25 Mo5 128.6(15) . .
C16 O26 Mo1 120.5(11) . .
C65 O27 Mo1 115.3(14) . .
C65 O28 Mo5 118.0(12) . .
C17 O29 Mo1 125.7(15) . .
C17 O30 Mo5 125.3(16) . .
C56 O31 Mo1 108.7(13) . .
C56 O32 Mo5 118.4(13) . .
C93 O33 Mo7 114.0(12) . .
C93 O34 Mo14 110.4(14) . .
C80 O35 Mo7 120.3(15) . .
C80 O36 Mo14 130(2) . .
C25 O37 Mo7 118(2) . .
C25 O38 Mo14 115(2) . .
C24 O39 Mo7 109.4(10) . .
C24 O40 Mo14 120.0(15) . .
C1 O41 Mo6 123.1(14) . .
C1 O42 Mo2 122.1(15) . .
C40 O43 Mo2 118.0(19) . .
C40 O44 Mo6 114(2) . .
C32 O49 Mo11 105.5(13) . .
C32 O50 Mo12 99.3(13) . .
C85 O51 Mo12 108.7(18) . .
C85 O52 Mo11 112(2) . .
O26 Mo1 O27 90.4(5) . .
O26 Mo1 Mo5 92.5(3) . .
O27 Mo1 Mo5 92.1(4) . .
O26 Mo1 O29 175.8(5) . .
O27 Mo1 O29 92.5(5) . .
Mo5 Mo1 O29 90.4(4) . .
O26 Mo1 O31 88.3(5) . .
O27 Mo1 O31 177.4(6) . .
Mo5 Mo1 O31 90.2(4) . .
O29 Mo1 O31 88.6(5) . .
O43 Mo2 O43 90.2(6) 8 .
O43 Mo2 O42 177.2(5) 8 .
O43 Mo2 O42 91.0(5) . .
O43 Mo2 O42 91.0(5) 8 8
O43 Mo2 O42 177.2(5) . 8
O42 Mo2 O42 87.8(7) . 8
O43 Mo2 Mo6 89.3(4) 8 .
O43 Mo2 Mo6 89.3(4) . .
O42 Mo2 Mo6 93.3(4) . .
O42 Mo2 Mo6 93.3(4) 8 .
O5 Mo3 O7 173.5(6) . .
O5 Mo3 O3 87.0(5) . .
O7 Mo3 O3 90.0(5) . .
O5 Mo3 Mo8 92.4(4) . .
O7 Mo3 Mo8 93.5(5) . .
O3 Mo3 Mo8 92.6(4) . .
O5 Mo3 O1 93.5(4) . .
O7 Mo3 O1 89.3(5) . .
O3 Mo3 O1 178.6(6) . .
Mo8 Mo3 O1 88.7(5) . .
O21 Mo4 O17 93.4(6) . .
O21 Mo4 Mo9 90.3(5) . .
O17 Mo4 Mo9 88.8(5) . .
O21 Mo4 O19 87.4(6) . .
O17 Mo4 O19 179.0(6) . .
Mo9 Mo4 O19 91.7(4) . .
O21 Mo4 O23 177.3(6) . .
O17 Mo4 O23 89.1(5) . .
Mo9 Mo4 O23 90.9(5) . .
O19 Mo4 O23 90.1(5) . .
O32 Mo5 O28 176.3(5) . .
O32 Mo5 O30 88.3(5) . .
O28 Mo5 O30 93.1(5) . .
O32 Mo5 O25 87.1(5) . .
O28 Mo5 O25 91.4(5) . .
O30 Mo5 O25 175.1(4) . .
O32 Mo5 Mo1 92.1(4) . .
O28 Mo5 Mo1 91.3(4) . .
O30 Mo5 Mo1 92.1(4) . .
O25 Mo5 Mo1 89.7(3) . .
O41 Mo6 O41 87.9(5) . 8
O41 Mo6 Mo2 90.5(3) . .
O41 Mo6 Mo2 90.5(3) 8 .
O41 Mo6 O44 175.2(5) . 8
O41 Mo6 O44 89.0(5) 8 8
Mo2 Mo6 O44 93.3(4) . 8
O41 Mo6 O44 89.0(5) . .
O41 Mo6 O44 175.2(5) 8 .
Mo2 Mo6 O44 93.3(4) . .
O44 Mo6 O44 93.8(7) 8 .
O37 Mo7 O33 91.3(5) . .
O37 Mo7 Mo14 94.4(4) . .
O33 Mo7 Mo14 90.7(4) . .
O37 Mo7 O35 88.3(6) . .
O33 Mo7 O35 173.6(5) . .
Mo14 Mo7 O35 95.7(3) . .
O37 Mo7 O39 173.8(6) . .
O33 Mo7 O39 91.4(5) . .
Mo14 Mo7 O39 91.2(4) . .
O35 Mo7 O39 88.5(5) . .
O2 Mo8 Mo3 92.5(4) . .
O2 Mo8 O4 177.4(6) . .
Mo3 Mo8 O4 90.0(4) . .
O2 Mo8 O6 94.7(5) . .
Mo3 Mo8 O6 90.6(4) . .
O4 Mo8 O6 85.9(4) . .
O2 Mo8 O8 92.7(5) . .
Mo3 Mo8 O8 88.8(4) . .
O4 Mo8 O8 86.7(4) . .
O6 Mo8 O8 172.6(5) . .
O18 Mo9 O20 172.2(6) . .
O18 Mo9 Mo4 91.4(4) . .
O20 Mo9 Mo4 95.4(4) . .
O18 Mo9 O24 88.1(5) . .
O20 Mo9 O24 88.5(6) . .
Mo4 Mo9 O24 87.9(4) . .
O18 Mo9 O22 95.2(5) . .
O20 Mo9 O22 88.3(5) . .
Mo4 Mo9 O22 91.7(4) . .
O24 Mo9 O22 176.7(6) . .
O12 Mo10 O9 175.2(6) . .
O12 Mo10 O15 92.6(6) . .
O9 Mo10 O15 86.8(5) . .
O12 Mo10 Mo13 93.3(4) . .
O9 Mo10 Mo13 91.5(5) . .
O15 Mo10 Mo13 93.3(3) . .
O12 Mo10 O14 91.7(6) . .
O9 Mo10 O14 88.5(5) . .
O15 Mo10 O14 173.1(5) . .
Mo13 Mo10 O14 91.8(4) . .
Mo12 Mo11 O52 91.7(5) . 8
Mo12 Mo11 O52 91.7(5) . .
O52 Mo11 O52 91.8(12) 8 .
Mo12 Mo11 O49 91.0(4) . .
O52 Mo11 O49 175.7(7) 8 .
O52 Mo11 O49 91.4(7) . .
Mo12 Mo11 O49 91.0(4) . 8
O52 Mo11 O49 91.4(7) 8 8
O52 Mo11 O49 175.7(7) . 8
O49 Mo11 O49 85.1(7) . 8
Mo11 Mo12 O51 92.2(5) . 8
Mo11 Mo12 O51 92.2(5) . .
O51 Mo12 O51 91.9(7) 8 .
Mo11 Mo12 O50 94.1(4) . .
O51 Mo12 O50 173.2(6) 8 .
O51 Mo12 O50 90.6(5) . .
Mo11 Mo12 O50 94.1(4) . 8
O51 Mo12 O50 90.6(5) 8 8
O51 Mo12 O50 173.2(6) . 8
O50 Mo12 O50 86.3(7) . 8
O11 Mo13 O10 175.5(5) . .
O11 Mo13 Mo10 92.8(4) . .
O10 Mo13 Mo10 90.3(4) . .
O11 Mo13 O16 88.5(5) . .
O10 Mo13 O16 88.2(5) . .
Mo10 Mo13 O16 90.9(4) . .
O11 Mo13 O13 96.5(5) . .
O10 Mo13 O13 86.7(5) . .
Mo10 Mo13 O13 90.8(4) . .
O16 Mo13 O13 174.6(4) . .
O40 Mo14 O38 176.0(6) . .
O40 Mo14 O36 86.9(6) . .
O38 Mo14 O36 90.1(5) . .
O40 Mo14 Mo7 91.8(4) . .
O38 Mo14 Mo7 90.8(5) . .
O36 Mo14 Mo7 88.3(4) . .
O40 Mo14 O34 88.1(6) . .
O38 Mo14 O34 94.8(5) . .
O36 Mo14 O34 175.0(5) . .
Mo7 Mo14 O34 92.2(4) . .

loop_
_geom_bond_atom_site_label_1
_geom_bond_atom_site_label_2
_geom_bond_distance
_geom_bond_site_symmetry_2
C1 C2 1.37(3) .
C1 O42 1.39(2) .
C1 O41 1.41(2) .
C2 C3 1.3900 .
C2 C7 1.3900 .
C3 C4 1.3900 .
C4 C5 1.3900 .
C5 C6 1.3900 .
C6 C8 1.39(3) .
C6 C7 1.3900 .
C8 O24 1.043(19) .
C8 O23 1.40(3) .
C9 C10 1.31(3) .
C9 O21 1.32(2) .
C9 O22 1.41(3) .
C10 C11 1.3900 .
C10 C15 1.3900 .
C11 C12 1.3900 .
C12 C13 1.3900 .
C12 C16 1.39(3) .
C13 C14 1.3900 .
C14 C15 1.3900 .
C16 O25 1.250(18) .
C16 O26 1.47(2) .
C17 C18 1.33(3) .
C17 O29 1.35(3) .
C17 O30 1.41(2) .
C18 C19 1.3900 .
C18 C23 1.3900 .
C19 C20 1.3900 .
C20 C21 1.3900 .
C20 C24 1.61(2) .
C21 C22 1.3900 .
C22 C23 1.3900 .
C24 O40 1.100(19) .
C24 O39 1.39(3) .
C25 O37 1.20(4) .
C25 O38 1.48(3) .
C25 C26 1.48(4) .
C26 C27 1.3900 .
C26 C31 1.3900 .
C27 C28 1.3900 .
C28 C29 1.3900 .
C29 C30 1.3900 .
C30 C31 1.3900 .
C30 C32 1.69(2) .
C32 O49 1.16(2) .
C32 O50 1.20(2) .
C33 O15 1.18(3) .
C33 O16 1.29(2) .
C33 C34 1.64(2) .
C34 C35 1.3900 .
C34 C39 1.3900 .
C35 C36 1.3900 .
C36 C37 1.3900 .
C37 C38 1.3900 .
C38 C39 1.3900 .
C38 C40 1.68(4) .
C40 O44 1.18(3) .
C40 O43 1.32(2) .
C41 O7 1.26(3) .
C41 O8 1.36(2) .
C41 C42 1.44(3) .
C42 C43 1.3900 .
C42 C47 1.3900 .
C43 C44 1.3900 .
C44 C45 1.3900 .
C45 C46 1.3900 .
C46 C47 1.3900 .
C46 C48 1.47(2) .
C48 O17 1.14(2) .
C48 O18 1.26(2) .
C49 C50 1.38(5) .
C49 O3 1.44(4) .
C49 O4 1.47(3) .
C50 C51 1.3900 .
C50 C55 1.3900 .
C51 C52 1.3900 .
C52 C53 1.3900 .
C53 C54 1.3900 .
C54 C55 1.3900 .
C54 C56 1.53(2) .
C56 O32 1.21(2) .
C56 O31 1.244(18) .
C57 O12 1.307(15) .
C57 O11 1.314(15) .
C57 C58 1.64(3) .
C58 C59 1.3900 .
C58 C63 1.3900 .
C59 C60 1.3900 .
C60 C61 1.3900 .
C61 C62 1.3900 .
C62 C63 1.3900 .
C62 C64 1.64(2) .
C64 O2 1.17(2) .
C64 O1 1.23(2) .
C65 O27 1.26(2) .
C65 O28 1.29(3) .
C65 C66 1.50(2) .
C66 C69 1.360(18) .
C66 C67 1.47(3) .
C67 C68 1.40(3) .
C68 C67 1.40(3) 8
C69 C66 1.360(18) 8
C70 O20 1.20(3) .
C70 O19 1.34(2) .
C70 C71 1.63(3) .
C71 C72 1.42(3) .
C71 C73 1.55(3) .
C72 C71 1.42(3) 8
C73 C74 1.39(3) .
C74 C73 1.39(3) 8
C75 C76 1.16(3) .
C75 C78 1.43(3) .
C75 C79 1.72(4) .
C76 C77 1.40(3) .
C77 C76 1.40(3) 8
C78 C75 1.43(3) 8
C79 O10 1.150(19) .
C79 O9 1.31(3) .
C80 C81 1.28(5) .
C80 O36 1.41(2) .
C80 O35 1.44(5) .
C81 C84 1.22(2) .
C81 C82 1.54(3) .
C82 C83 1.45(3) .
C83 C82 1.45(3) 8
C84 C81 1.22(2) 8
C85 O52 1.13(3) .
C85 O51 1.28(3) .
C85 C92 1.57(3) .
C86 O13 1.24(3) .
C86 O14 1.34(2) .
C86 C88 1.46(2) .
C87 C88 1.3900 .
C87 C92 1.3900 .
C88 C89 1.3900 .
C89 C90 1.3900 .
C90 C91 1.3900 .
C91 C92 1.3900 .
C93 O33 1.209(12) .
C93 O34 1.226(13) .
C93 C94 1.58(2) .
C94 C95 1.3900 .
C94 C99 1.3900 .
C95 C96 1.3900 .
C96 C97 1.3900 .
C97 C98 1.3900 .
C98 C99 1.3900 .
C98 C100 1.730(19) .
C100 O5 1.188(18) .
C100 O6 1.193(18) .
O1 Mo3 2.136(14) .
O2 Mo8 2.053(15) .
O3 Mo3 2.109(13) .
O4 Mo8 2.128(12) .
O5 Mo3 2.103(10) .
O6 Mo8 2.130(11) .
O7 Mo3 2.104(13) .
O8 Mo8 2.166(15) .
O9 Mo10 2.080(13) .
O10 Mo13 2.105(15) .
O11 Mo13 2.089(19) .
O12 Mo10 1.954(17) .
O13 Mo13 2.195(13) .
O14 Mo10 2.163(12) .
O15 Mo10 2.103(14) .
O16 Mo13 2.137(11) .
O17 Mo4 2.095(17) .
O18 Mo9 2.040(15) .
O19 Mo4 2.132(13) .
O20 Mo9 2.080(19) .
O21 Mo4 2.078(13) .
O22 Mo9 2.199(13) .
O23 Mo4 2.162(14) .
O24 Mo9 2.145(12) .
O25 Mo5 2.096(11) .
O26 Mo1 2.068(12) .
O27 Mo1 2.089(13) .
O28 Mo5 2.035(15) .
O29 Mo1 2.159(12) .
O30 Mo5 2.095(12) .
O31 Mo1 2.203(14) .
O32 Mo5 1.997(13) .
O33 Mo7 2.106(11) .
O34 Mo14 2.142(18) .
O35 Mo7 2.123(16) .
O36 Mo14 2.090(15) .
O37 Mo7 2.077(19) .
O38 Mo14 2.077(19) .
O39 Mo7 2.145(14) .
O40 Mo14 2.061(15) .
O41 Mo6 2.074(12) .
O42 Mo2 2.056(15) .
O43 Mo2 2.055(15) .
O44 Mo6 2.132(16) .
O49 Mo11 2.131(13) .
O50 Mo12 2.187(13) .
O51 Mo12 2.108(15) .
O52 Mo11 2.115(19) .
Mo1 Mo5 2.121(2) .
Mo2 O43 2.055(15) 8
Mo2 O42 2.056(15) 8
Mo2 Mo6 2.127(3) .
Mo3 Mo8 2.125(3) .
Mo4 Mo9 2.107(3) .
Mo6 O41 2.074(12) 8
Mo6 O44 2.132(16) 8
Mo7 Mo14 2.119(2) .
Mo10 Mo13 2.118(3) .
Mo11 Mo12 2.082(4) .
Mo11 O52 2.115(19) 8
Mo11 O49 2.131(13) 8
Mo12 O51 2.108(15) 8
Mo12 O50 2.187(13) 8
